data_7009280
loop_
_publ_author_name
'Umbarkar, Shubhangi'
'Sekar, Perumal'
'Scheer, Manfred'

_publ_section_title
;
 Chromium complexes with mixed Group 15 elements as ligands. Synthesis
 and characterisation of the first cyclo-P2As ligand in
 [CrCp(CO)2(\h3-P2As)]&#x200A;&#x2020;
;
_journal_issue 7
_journal_name_full 'Journal of the Chemical Society, Dalton Transactions'
_journal_page_first 1135
_journal_paper_doi 10.1039/a909717a
_journal_year 2000
_chemical_formula_sum 'C10 H10 Cl4 Cr2'
_chemical_formula_weight 375.98
_chemical_name_systematic
;
 ?
;
_space_group_IT_number 61
_symmetry_cell_setting orthorhombic
_symmetry_space_group_name_Hall '-P 2ac 2ab'
_symmetry_space_group_name_H-M 'P b c a'
_atom_sites_solution_hydrogens geom
_atom_sites_solution_primary direct
_atom_sites_solution_secondary difmap
_audit_creation_method SHELXL
_cell_angle_alpha 90.00
_cell_angle_beta 90.00
_cell_angle_gamma 90.00
_cell_formula_units_Z 4
_cell_length_a 11.144(2)
_cell_length_b 9.852(2)
_cell_length_c 12.139(2)
_cell_measurement_reflns_used 42
_cell_measurement_temperature 203(2)
_cell_measurement_theta_max 25
_cell_measurement_theta_min 5
_cell_volume 1332.7(4)
_computing_cell_refinement 'Stoe DIF4'
_computing_data_collection 'Stoe DIF4'
_computing_data_reduction 'Stoe REDU4'
_computing_molecular_graphics 'SIEMENS XP'
_computing_publication_material SHELXL-93
_computing_structure_refinement 'SHELXL-93 (Sheldrick, 1993)'
_computing_structure_solution 'SHELXS-86 (Sheldrick, 1990)'
_diffrn_ambient_temperature 203(2)
_diffrn_measurement_device 'STOE STADI4'
_diffrn_measurement_method omega-scans
_diffrn_radiation_monochromator graphite
_diffrn_radiation_source 'fine-focus sealed tube'
_diffrn_radiation_type MoK\a
_diffrn_radiation_wavelength 0.71073
_diffrn_reflns_av_R_equivalents 0.0388
_diffrn_reflns_av_sigmaI/netI 0.0346
_diffrn_reflns_limit_h_max 14
_diffrn_reflns_limit_h_min 0
_diffrn_reflns_limit_k_max 12
_diffrn_reflns_limit_k_min -12
_diffrn_reflns_limit_l_max 15
_diffrn_reflns_limit_l_min 0
_diffrn_reflns_number 2892
_diffrn_reflns_theta_max 27.53
_diffrn_reflns_theta_min 3.23
_diffrn_standards_interval_time 120
_diffrn_standards_number 2
_exptl_absorpt_coefficient_mu 2.399
_exptl_absorpt_correction_T_max 0.4866
_exptl_absorpt_correction_T_min 0.1702
_exptl_absorpt_correction_type 'Psi-scans (10)'
_exptl_crystal_colour black
_exptl_crystal_density_diffrn 1.874
_exptl_crystal_description route
_exptl_crystal_F_000 744
_exptl_crystal_size_max 0.76
_exptl_crystal_size_mid 0.38
_exptl_crystal_size_min 0.15
_refine_diff_density_max 0.504
_refine_diff_density_min -0.570
_refine_diff_density_rms 0.096
_refine_ls_extinction_method none
_refine_ls_goodness_of_fit_all 1.124
_refine_ls_goodness_of_fit_obs 1.117
_refine_ls_hydrogen_treatment riding
_refine_ls_matrix_type full
_refine_ls_number_parameters 73
_refine_ls_number_reflns 1530
_refine_ls_number_restraints 0
_refine_ls_restrained_S_all 1.141
_refine_ls_restrained_S_obs 1.117
_refine_ls_R_factor_all 0.0375
_refine_ls_R_factor_obs 0.0299
_refine_ls_shift/esd_max -0.001
_refine_ls_shift/esd_mean 0.000
_refine_ls_structure_factor_coef Fsqd
_refine_ls_weighting_details 'w=1/[\s^2^(Fo^2^)+(0.0397P)^2^+0.4047P] where P=(Fo^2^+2Fc^2^)/3'
_refine_ls_weighting_scheme calc
_refine_ls_wR_factor_all 0.0842
_refine_ls_wR_factor_obs 0.0765
_reflns_number_observed 1327
_reflns_number_total 1532
_reflns_observed_criterion >2sigma(I)
_cod_data_source_file a909717a.txt
_cod_data_source_block 2
_cod_depositor_comments
;
The following automatic conversions were performed:

'_refine_ls_weighting_scheme' value 'calc
w=1/[\s^2^(Fo^2^)+(0.0397P)^2^+0.4047P] where P=(Fo^2^+2Fc^2^)/3' was
changed to 'calc'. New tag '_refine_ls_weighting_details' was
created. The value of the new tag was set to
'w=1/[\s^2^(Fo^2^)+(0.0397P)^2^+0.4047P] where P=(Fo^2^+2Fc^2^)/3'.

Automatic conversion script
Id: cif_fix_values 3143 2015-03-26 13:38:13Z robertas 
;
_cod_original_cell_volume 1332.7(5)
_cod_original_sg_symbol_H-M Pbca
_cod_database_code 7009280

loop_
_symmetry_equiv_pos_as_xyz
'x, y, z'
'-x+1/2, -y, z+1/2'
'-x, y+1/2, -z+1/2'
'x+1/2, -y+1/2, -z'
'-x, -y, -z'
'x-1/2, y, -z-1/2'
'x, -y-1/2, z-1/2'
'-x-1/2, y-1/2, z'

loop_
_atom_site_aniso_label
_atom_site_aniso_U_11
_atom_site_aniso_U_22
_atom_site_aniso_U_33
_atom_site_aniso_U_23
_atom_site_aniso_U_13
_atom_site_aniso_U_12
Cr 0.0233(2) 0.0135(2) 0.0245(2) -0.00022(13) -0.00097(12) -0.00181(12)
Cl1 0.0317(3) 0.0226(3) 0.0333(3) -0.0052(2) -0.0123(2) 0.0047(2)
Cl2 0.0335(3) 0.0417(4) 0.0333(3) 0.0093(3) 0.0026(2) -0.0080(3)
C1 0.109(3) 0.0180(14) 0.050(2) 0.0130(13) -0.031(2) -0.015(2)
C2 0.040(2) 0.0134(13) 0.125(4) 0.001(2) 0.019(2) 0.0047(10)
C3 0.130(3) 0.023(2) 0.037(2) -0.0108(13) 0.008(2) -0.030(2)
C4 0.045(2) 0.029(2) 0.110(3) 0.008(2) -0.029(2) -0.0176(14)
C5 0.074(2) 0.026(2) 0.083(3) 0.004(2) 0.047(2) -0.0106(15)

loop_
_atom_site_label
_atom_site_type_symbol
_atom_site_fract_x
_atom_site_fract_y
_atom_site_fract_z
_atom_site_U_iso_or_equiv
_atom_site_thermal_displace_type
_atom_site_occupancy
_atom_site_calc_flag
_atom_site_refinement_flags
_atom_site_disorder_group
Cr Cr 0.96499(3) 0.14792(4) 0.55945(3) 0.02046(13) Uani 1 d . .
Cl1 Cl 0.88598(5) 0.02043(6) 0.41048(5) 0.0292(2) Uani 1 d . .
Cl2 Cl 0.83122(5) 0.07250(7) 0.68747(5) 0.0362(2) Uani 1 d . .
C1 C 0.9590(4) 0.3347(3) 0.4584(3) 0.0593(11) Uani 1 d . .
H1 H 0.9206(4) 0.3392(3) 0.3896(3) 0.071 Uiso 1 calc R .
C2 C 0.9075(3) 0.3614(3) 0.5589(4) 0.0595(12) Uani 1 d . .
H2 H 0.8270(3) 0.3856(3) 0.5711(4) 0.071 Uiso 1 calc R .
C3 C 0.9945(5) 0.3464(3) 0.6389(3) 0.0631(11) Uani 1 d . .
H3 H 0.9841(5) 0.3595(3) 0.7150(3) 0.076 Uiso 1 calc R .
C4 C 1.0995(3) 0.3087(3) 0.5871(4) 0.0614(11) Uani 1 d . .
H4 H 1.1734(3) 0.2919(3) 0.6218(4) 0.074 Uiso 1 calc R .
C5 C 1.0777(4) 0.3002(3) 0.4768(4) 0.0610(11) Uani 1 d . .
H5 H 1.1336(4) 0.2751(3) 0.4226(4) 0.073 Uiso 1 calc R .

loop_
_atom_type_symbol
_atom_type_description
_atom_type_scat_dispersion_real
_atom_type_scat_dispersion_imag
_atom_type_scat_source
C C 0.0033 0.0016 'International Tables Vol C Tables 4.2.6.8 and 6.1.1.4'
H H 0.0000 0.0000 'International Tables Vol C Tables 4.2.6.8 and 6.1.1.4'
Cl Cl 0.1484 0.1585 'International Tables Vol C Tables 4.2.6.8 and 6.1.1.4'
Cr Cr 0.3209 0.6236 'International Tables Vol C Tables 4.2.6.8 and 6.1.1.4'

loop_
_geom_angle_atom_site_label_1
_geom_angle_atom_site_label_2
_geom_angle_atom_site_label_3
_geom_angle
_geom_angle_site_symmetry_1
_geom_angle_site_symmetry_3
_geom_angle_publ_flag
C2 Cr C5 60.82(13) . . ?
C2 Cr C3 36.5(2) . . ?
C5 Cr C3 60.62(14) . . ?
C2 Cr C4 60.76(13) . . ?
C5 Cr C4 36.0(2) . . ?
C3 Cr C4 36.4(2) . . ?
C2 Cr C1 36.29(14) . . ?
C5 Cr C1 36.6(2) . . ?
C3 Cr C1 60.63(13) . . ?
C4 Cr C1 60.49(13) . . ?
C2 Cr Cl2 97.08(10) . . ?
C5 Cr Cl2 155.18(10) . . ?
C3 Cr Cl2 95.07(10) . . ?
C4 Cr Cl2 125.11(13) . . ?
C1 Cr Cl2 129.03(13) . . ?
C2 Cr Cl1 113.35(12) . . ?
C5 Cr Cl1 103.04(12) . . ?
C3 Cr Cl1 149.18(11) . . ?
C4 Cr Cl1 138.45(13) . . ?
C1 Cr Cl1 90.38(9) . . ?
Cl2 Cr Cl1 96.00(3) . . ?
C2 Cr Cl1 150.70(10) . 5_756 ?
C5 Cr Cl1 98.46(11) . 5_756 ?
C3 Cr Cl1 116.59(13) . 5_756 ?
C4 Cr Cl1 90.17(10) . 5_756 ?
C1 Cr Cl1 133.40(12) . 5_756 ?
Cl2 Cr Cl1 97.18(3) . 5_756 ?
Cl1 Cr Cl1 90.40(2) . 5_756 ?
Cr Cl1 Cr 89.60(2) . 5_756 ?
C2 C1 C5 107.6(3) . . ?
C2 C1 Cr 71.3(2) . . ?
C5 C1 Cr 71.2(2) . . ?
C1 C2 C3 108.1(3) . . ?
C1 C2 Cr 72.4(2) . . ?
C3 C2 Cr 72.0(2) . . ?
C4 C3 C2 107.7(3) . . ?
C4 C3 Cr 71.8(2) . . ?
C2 C3 Cr 71.5(2) . . ?
C5 C4 C3 108.3(3) . . ?
C5 C4 Cr 71.6(2) . . ?
C3 C4 Cr 71.7(2) . . ?
C4 C5 C1 108.3(3) . . ?
C4 C5 Cr 72.3(2) . . ?
C1 C5 Cr 72.3(2) . . ?

loop_
_geom_bond_atom_site_label_1
_geom_bond_atom_site_label_2
_geom_bond_distance
_geom_bond_site_symmetry_2
_geom_bond_publ_flag
Cr C2 2.198(3) . ?
Cr C5 2.199(3) . ?
Cr C3 2.205(3) . ?
Cr C4 2.207(3) . ?
Cr C1 2.213(3) . ?
Cr Cl2 2.2781(7) . ?
Cr Cl1 2.3713(7) . ?
Cr Cl1 2.3754(7) 5_756 ?
Cl1 Cr 2.3753(7) 5_756 ?
C1 C2 1.374(5) . ?
C1 C5 1.384(6) . ?
C2 C3 1.380(6) . ?
C3 C4 1.380(6) . ?
C4 C5 1.363(6) . ?
